data_7106538
loop_
_publ_author_name
'Adonis Michaelides'
'Stavroula Skoulika'
'Michael G. Siskos'

_publ_section_title
;
 Photoreactive 3D microporous Lanthanide MOFs: Formation of a strained
 ladderane in a single crystal-to-single crystal manner
;
_journal_name_full Chem.Commun.
_journal_page_first 7140
_journal_paper_doi 10.1039/c0cc05547f
_journal_volume 47
_journal_year 2011
_chemical_formula_sum 'C9 H14.5 O10.25 Y'
_chemical_formula_weight 375.62
_chemical_name_systematic
;
?
;
_space_group_IT_number 15
_symmetry_cell_setting monoclinic
_symmetry_space_group_name_Hall '-C 2yc'
_symmetry_space_group_name_H-M 'C 1 2/c 1'
_atom_sites_solution_hydrogens geom
_atom_sites_solution_primary direct
_atom_sites_solution_secondary difmap
_audit_creation_method SHELXL-97
_cell_angle_alpha 90.00
_cell_angle_beta 91.17(2)
_cell_angle_gamma 90.00
_cell_formula_units_Z 8
_cell_length_a 37.970(9)
_cell_length_b 11.298(2)
_cell_length_c 6.726(2)
_cell_measurement_reflns_used 38
_cell_measurement_temperature 293(2)
_cell_measurement_theta_max 19.5
_cell_measurement_theta_min 3.5
_cell_volume 2884.8(12)
_computing_cell_refinement XSCANS
_computing_data_collection XSCANS
_computing_data_reduction XSCANS
_computing_structure_refinement 'SHELXL-97 (Sheldrick, 1997)'
_diffrn_ambient_temperature 293(2)
_diffrn_measured_fraction_theta_full 0.986
_diffrn_measured_fraction_theta_max 0.986
_diffrn_measurement_device_type P4
_diffrn_measurement_method scintillation
_diffrn_radiation_monochromator graphite
_diffrn_radiation_source 'fine-focus sealed tube'
_diffrn_radiation_type MoK\a
_diffrn_radiation_wavelength 0.71073
_diffrn_reflns_av_R_equivalents 0.0425
_diffrn_reflns_av_sigmaI/netI 0.0659
_diffrn_reflns_limit_h_max 45
_diffrn_reflns_limit_h_min 0
_diffrn_reflns_limit_k_max 13
_diffrn_reflns_limit_k_min 0
_diffrn_reflns_limit_l_max 7
_diffrn_reflns_limit_l_min -7
_diffrn_reflns_number 2534
_diffrn_reflns_theta_full 25.00
_diffrn_reflns_theta_max 25.00
_diffrn_reflns_theta_min 1.88
_diffrn_standards_decay_% none
_diffrn_standards_interval_count 100
_diffrn_standards_number 2
_exptl_absorpt_coefficient_mu 4.089
_exptl_absorpt_correction_T_max 0.667
_exptl_absorpt_correction_T_min 0.198
_exptl_absorpt_correction_type empirical
_exptl_crystal_colour colorless
_exptl_crystal_density_diffrn 1.730
_exptl_crystal_density_method 'not measured'
_exptl_crystal_description prismatic
_exptl_crystal_F_000 1516
_exptl_crystal_size_max 0.18
_exptl_crystal_size_mid 0.14
_exptl_crystal_size_min 0.10
_refine_diff_density_max 0.690
_refine_diff_density_min -1.304
_refine_diff_density_rms 0.189
_refine_ls_extinction_method none
_refine_ls_goodness_of_fit_ref 1.019
_refine_ls_hydrogen_treatment mixed
_refine_ls_matrix_type fullcycle
_refine_ls_number_parameters 206
_refine_ls_number_reflns 2496
_refine_ls_number_restraints 12
_refine_ls_restrained_S_all 1.018
_refine_ls_R_factor_all 0.0974
_refine_ls_R_factor_gt 0.0585
_refine_ls_shift/su_max 0.002
_refine_ls_shift/su_mean 0.000
_refine_ls_structure_factor_coef Fsqd
_refine_ls_weighting_details 'calc w=1/[\s^2^(Fo^2^)+(0.1132P)^2^+18.8156P] where P=(Fo^2^+2Fc^2^)/3'
_refine_ls_weighting_scheme calc
_refine_ls_wR_factor_gt 0.1571
_refine_ls_wR_factor_ref 0.1876
_reflns_number_gt 1748
_reflns_number_total 2496
_reflns_threshold_expression >2sigma(I)
_cod_data_source_file c0cc05547f.txt
_cod_data_source_block yhex31b
_cod_original_sg_symbol_H-M C2/c
_cod_original_formula_sum 'C9 H14.50 O10.25 Y'
_cod_database_code 7106538

loop_
_symmetry_equiv_pos_as_xyz
'x, y, z'
'-x, y, -z+1/2'
'x+1/2, y+1/2, z'
'-x+1/2, y+1/2, -z+1/2'
'-x, -y, -z'
'x, -y, z-1/2'
'-x+1/2, -y+1/2, -z'
'x+1/2, -y+1/2, z-1/2'

loop_
_atom_site_label
_atom_site_type_symbol
_atom_site_fract_x
_atom_site_fract_y
_atom_site_fract_z
_atom_site_U_iso_or_equiv
_atom_site_adp_type
_atom_site_occupancy
_atom_site_symmetry_multiplicity
_atom_site_calc_flag
_atom_site_refinement_flags
_atom_site_disorder_assembly
_atom_site_disorder_group
Y1 Y 0.37139(2) 0.79034(6) 0.18224(11) 0.0268(3) Uani 1 1 d . . .
C1 C 0.3152(2) 0.6768(7) -0.1631(12) 0.035(2) Uani 1 1 d . . .
C2 C 0.2777(2) 0.6889(8) -0.2242(13) 0.039(2) Uani 1 1 d . . .
H2 H 0.2656 0.7558 -0.1827 0.047 Uiso 1 1 calc R . .
C3 C 0.2603(2) 0.6102(8) -0.3344(12) 0.036(2) Uani 1 1 d . . .
H3 H 0.2724 0.5441 -0.3789 0.044 Uiso 1 1 calc R . .
C4 C 0.2768(2) 0.8774(8) 0.3891(13) 0.037(2) Uani 1 1 d . . .
H4 H 0.2879 0.8064 0.3593 0.045 Uiso 1 1 calc R . .
C5 C 0.2958(2) 0.9609(8) 0.4787(12) 0.038(2) Uani 1 1 d . . .
H5 H 0.2849 1.0319 0.5111 0.046 Uiso 1 1 calc R . .
C6 C 0.3333(2) 0.9458(7) 0.5289(11) 0.0316(19) Uani 1 1 d . . .
C7 C 0.4352(2) 0.8460(8) 0.3699(13) 0.039(2) Uani 1 1 d . . .
C8 C 0.4692(2) 0.8758(8) 0.4628(13) 0.039(2) Uani 1 1 d . . .
H8 H 0.4821 0.8162 0.5257 0.047 Uiso 1 1 calc R . .
C9 C 0.4819(2) 0.9821(9) 0.4607(12) 0.039(2) Uani 1 1 d . . .
H9 H 0.4677 1.0415 0.4065 0.047 Uiso 1 1 calc R . .
O1 O 0.33447(17) 0.6051(5) -0.2479(10) 0.0418(15) Uani 1 1 d . . .
O2 O 0.32492(17) 0.7425(6) -0.0199(10) 0.0478(17) Uani 1 1 d . . .
O3 O 0.34883(15) 0.8504(5) 0.4822(8) 0.0347(13) Uani 1 1 d . . .
O4 O 0.34841(15) 0.9727(5) 0.1225(9) 0.0371(14) Uani 1 1 d . . .
O5 O 0.41816(15) 0.9224(5) 0.2736(9) 0.0386(14) Uani 1 1 d . . .
O6 O 0.42332(17) 0.7423(6) 0.3814(12) 0.055(2) Uani 1 1 d . . .
O1W O 0.3486(2) 0.6263(6) 0.3512(10) 0.057(2) Uani 1 1 d D . .
O2W O 0.3944(2) 0.6196(6) 0.0302(12) 0.062(2) Uani 1 1 d D . .
O3W O 0.39544(17) 0.8465(6) -0.1353(9) 0.0406(15) Uani 1 1 d D . .
O4W O 0.4313(3) 0.4238(9) 0.1707(14) 0.092(3) Uani 1 1 d D . .
O5W O 0.5000 0.520(2) 0.2500 0.080 Uiso 0.50 2 d SP . .
H2A H 0.4151(19) 0.675(8) 0.031(18) 0.080 Uiso 1 1 d D . .
H2B H 0.408(2) 0.558(7) 0.106(15) 0.080 Uiso 1 1 d D . .
H1A H 0.345(3) 0.544(4) 0.301(14) 0.080 Uiso 1 1 d D . .
H1B H 0.338(3) 0.630(9) 0.484(8) 0.080 Uiso 1 1 d D . .
H3A H 0.4171(17) 0.799(8) -0.162(18) 0.080 Uiso 1 1 d D . .
H3B H 0.406(2) 0.926(4) -0.147(17) 0.080 Uiso 1 1 d D . .
H4A H 0.445(2) 0.360(8) 0.239(15) 0.080 Uiso 1 1 d D . .
H4B H 0.446(2) 0.456(10) 0.060(12) 0.080 Uiso 1 1 d D . .

loop_
_atom_site_aniso_label
_atom_site_aniso_U_11
_atom_site_aniso_U_22
_atom_site_aniso_U_33
_atom_site_aniso_U_23
_atom_site_aniso_U_13
_atom_site_aniso_U_12
Y1 0.0268(4) 0.0269(4) 0.0266(4) -0.0012(3) 0.0006(3) -0.0015(4)
C1 0.039(5) 0.035(4) 0.030(5) 0.001(4) -0.002(4) -0.008(4)
C2 0.033(5) 0.044(5) 0.042(5) -0.005(4) 0.003(4) -0.001(4)
C3 0.038(5) 0.041(5) 0.030(5) -0.005(4) 0.000(4) -0.004(4)
C4 0.031(5) 0.041(5) 0.041(5) -0.005(4) 0.007(4) -0.001(4)
C5 0.035(5) 0.042(5) 0.037(5) -0.013(4) 0.003(4) -0.004(4)
C6 0.041(5) 0.037(5) 0.017(4) 0.005(3) 0.006(3) -0.004(4)
C7 0.028(5) 0.049(5) 0.039(5) -0.004(4) 0.004(4) -0.001(4)
C8 0.031(5) 0.049(5) 0.038(5) -0.001(4) 0.000(4) -0.007(4)
C9 0.035(5) 0.055(5) 0.029(5) -0.008(4) 0.005(4) -0.002(4)
O1 0.042(4) 0.038(3) 0.045(4) -0.002(3) 0.002(3) 0.004(3)
O2 0.043(4) 0.051(4) 0.049(4) -0.016(3) -0.012(3) -0.004(3)
O3 0.036(3) 0.033(3) 0.035(3) -0.001(3) 0.003(3) 0.003(3)
O4 0.037(3) 0.032(3) 0.042(3) 0.006(3) -0.003(3) 0.008(3)
O5 0.030(3) 0.040(3) 0.045(4) 0.006(3) -0.005(3) -0.009(3)
O6 0.037(4) 0.035(3) 0.093(6) 0.013(3) -0.023(4) -0.007(3)
O1W 0.098(6) 0.035(3) 0.037(4) -0.003(3) 0.018(4) -0.028(4)
O2W 0.091(6) 0.038(4) 0.058(5) -0.002(3) 0.017(4) 0.011(4)
O3W 0.047(4) 0.038(3) 0.038(3) 0.005(3) 0.009(3) -0.001(3)
O4W 0.133(9) 0.073(6) 0.070(6) 0.003(5) 0.005(6) 0.011(6)

loop_
_atom_type_symbol
_atom_type_description
_atom_type_scat_dispersion_real
_atom_type_scat_dispersion_imag
_atom_type_scat_source
C C 0.0033 0.0016 'International Tables Vol C Tables 4.2.6.8 and 6.1.1.4'
H H 0.0000 0.0000 'International Tables Vol C Tables 4.2.6.8 and 6.1.1.4'
O O 0.0106 0.0060 'International Tables Vol C Tables 4.2.6.8 and 6.1.1.4'
Y Y -2.7962 3.5667 'International Tables Vol C Tables 4.2.6.8 and 6.1.1.4'

loop_
_geom_angle_atom_site_label_1
_geom_angle_atom_site_label_2
_geom_angle_atom_site_label_3
_geom_angle
_geom_angle_site_symmetry_1
_geom_angle_site_symmetry_3
_geom_angle_publ_flag
O4 Y1 O2 79.6(2) . . ?
O4 Y1 O3 74.9(2) . . ?
O2 Y1 O3 107.2(2) . . ?
O4 Y1 O1W 131.2(3) . . ?
O2 Y1 O1W 79.2(3) . . ?
O3 Y1 O1W 70.3(2) . . ?
O4 Y1 O2W 144.1(2) . . ?
O2 Y1 O2W 80.6(3) . . ?
O3 Y1 O2W 140.0(2) . . ?
O1W Y1 O2W 73.0(3) . . ?
O4 Y1 O5 76.1(2) . . ?
O2 Y1 O5 150.1(2) . . ?
O3 Y1 O5 83.1(2) . . ?
O1W Y1 O5 130.3(2) . . ?
O2W Y1 O5 110.0(3) . . ?
O4 Y1 O6 127.4(2) . . ?
O2 Y1 O6 153.1(2) . . ?
O3 Y1 O6 84.0(2) . . ?
O1W Y1 O6 81.9(3) . . ?
O2W Y1 O6 75.6(3) . . ?
O5 Y1 O6 53.5(2) . . ?
O4 Y1 O3W 75.9(2) . . ?
O2 Y1 O3W 80.6(2) . . ?
O3 Y1 O3W 147.8(2) . . ?
O1W Y1 O3W 141.4(2) . . ?
O2W Y1 O3W 71.5(2) . . ?
O5 Y1 O3W 76.8(2) . . ?
O6 Y1 O3W 103.2(2) . . ?
O4 Y1 C7 101.7(2) . . ?
O2 Y1 C7 170.0(3) . . ?
O3 Y1 C7 82.7(2) . . ?
O1W Y1 C7 106.5(3) . . ?
O2W Y1 C7 93.2(3) . . ?
O5 Y1 C7 26.6(2) . . ?
O6 Y1 C7 26.9(2) . . ?
O3W Y1 C7 90.0(2) . . ?
O4 Y1 H2A 134(2) . . ?
O2 Y1 H2A 99(2) . . ?
O3 Y1 H2A 145(3) . . ?
O1W Y1 H2A 92.4(17) . . ?
O2W Y1 H2A 24.6(8) . . ?
O5 Y1 H2A 86.0(11) . . ?
O6 Y1 H2A 63(2) . . ?
O3W Y1 H2A 59(2) . . ?
C7 Y1 H2A 73.0(18) . . ?
O1 C1 O2 124.5(8) . . ?
O1 C1 C2 120.5(8) . . ?
O2 C1 C2 115.0(8) . . ?
C3 C2 C1 123.8(8) . . ?
C3 C2 H2 118.1 . . ?
C1 C2 H2 118.1 . . ?
C2 C3 C4 123.0(8) . 7_565 ?
C2 C3 H3 118.5 . . ?
C4 C3 H3 118.5 7_565 . ?
C5 C4 C3 124.1(8) . 7_565 ?
C5 C4 H4 117.9 . . ?
C3 C4 H4 117.9 7_565 . ?
C4 C5 C6 122.6(8) . . ?
C4 C5 H5 118.7 . . ?
C6 C5 H5 118.7 . . ?
O4 C6 O3 122.5(8) 6_576 . ?
O4 C6 C5 117.8(8) 6_576 . ?
O3 C6 C5 119.7(7) . . ?
O5 C7 O6 119.5(8) . . ?
O5 C7 C8 120.4(8) . . ?
O6 C7 C8 120.1(8) . . ?
O5 C7 Y1 59.0(4) . . ?
O6 C7 Y1 60.5(4) . . ?
C8 C7 Y1 178.3(7) . . ?
C9 C8 C7 122.4(9) . . ?
C9 C8 H8 118.8 . . ?
C7 C8 H8 118.8 . . ?
C8 C9 C9 125.4(11) . 5_676 ?
C8 C9 H9 117.3 . . ?
C9 C9 H9 117.3 5_676 . ?
C1 O2 Y1 143.8(6) . . ?
C6 O3 Y1 130.3(5) . . ?
C6 O4 Y1 158.4(5) 6_575 . ?
C7 O5 Y1 94.4(5) . . ?
C7 O6 Y1 92.6(5) . . ?
Y1 O1W H1A 128(6) . . ?
Y1 O1W H1B 125(6) . . ?
H1A O1W H1B 106(6) . . ?
Y1 O2W H2A 78(7) . . ?
Y1 O2W H2B 123(7) . . ?
H2A O2W H2B 91(6) . . ?
Y1 O3W H3A 110(7) . . ?
Y1 O3W H3B 118(7) . . ?
H3A O3W H3B 98(6) . . ?
H4A O4W H4B 107(6) . . ?

loop_
_geom_bond_atom_site_label_1
_geom_bond_atom_site_label_2
_geom_bond_distance
_geom_bond_site_symmetry_2
_geom_bond_publ_flag
Y1 O4 2.270(5) . ?
Y1 O2 2.271(6) . ?
Y1 O3 2.310(6) . ?
Y1 O1W 2.349(6) . ?
Y1 O2W 2.360(7) . ?
Y1 O5 2.390(6) . ?
Y1 O6 2.423(6) . ?
Y1 O3W 2.424(6) . ?
Y1 C7 2.780(9) . ?
Y1 H2A 2.36(12) . ?
C1 O1 1.239(11) . ?
C1 O2 1.265(10) . ?
C1 C2 1.480(12) . ?
C2 C3 1.324(12) . ?
C2 H2 0.9300 . ?
C3 C4 1.457(12) 7_565 ?
C3 H3 0.9300 . ?
C4 C5 1.325(11) . ?
C4 C3 1.457(12) 7_565 ?
C4 H4 0.9300 . ?
C5 C6 1.466(12) . ?
C5 H5 0.9300 . ?
C6 O4 1.249(9) 6_576 ?
C6 O3 1.273(10) . ?
C7 O5 1.251(10) . ?
C7 O6 1.258(11) . ?
C7 C8 1.462(12) . ?
C8 C9 1.296(13) . ?
C8 H8 0.9300 . ?
C9 C9 1.515(16) 5_676 ?
C9 H9 0.9300 . ?
O4 C6 1.249(9) 6_575 ?
O1W H1A 0.99(2) . ?
O1W H1B 1.00(2) . ?
O2W H2A 1.01(2) . ?
O2W H2B 1.01(2) . ?
O3W H3A 1.00(2) . ?
O3W H3B 1.00(2) . ?
O4W H4A 1.00(2) . ?
O4W H4B 1.01(2) . ?

loop_
_geom_torsion_atom_site_label_1
_geom_torsion_atom_site_label_2
_geom_torsion_atom_site_label_3
_geom_torsion_atom_site_label_4
_geom_torsion
_geom_torsion_site_symmetry_1
_geom_torsion_site_symmetry_2
_geom_torsion_site_symmetry_3
_geom_torsion_site_symmetry_4
_geom_torsion_publ_flag
O1 C1 C2 C3 16.1(14) . . . . ?
O2 C1 C2 C3 -162.9(9) . . . . ?
C1 C2 C3 C4 178.6(8) . . . 7_565 ?
C3 C4 C5 C6 -179.1(8) 7_565 . . . ?
C4 C5 C6 O4 -176.4(8) . . . 6_576 ?
C4 C5 C6 O3 1.5(13) . . . . ?
O4 Y1 C7 O5 -16.3(6) . . . . ?
O2 Y1 C7 O5 80.1(16) . . . . ?
O3 Y1 C7 O5 -89.2(5) . . . . ?
O1W Y1 C7 O5 -156.0(5) . . . . ?
O2W Y1 C7 O5 130.8(5) . . . . ?
O6 Y1 C7 O5 179.7(10) . . . . ?
O3W Y1 C7 O5 59.4(5) . . . . ?
O4 Y1 C7 O6 164.0(6) . . . . ?
O2 Y1 C7 O6 -99.6(16) . . . . ?
O3 Y1 C7 O6 91.1(6) . . . . ?
O1W Y1 C7 O6 24.3(7) . . . . ?
O2W Y1 C7 O6 -48.9(6) . . . . ?
O5 Y1 C7 O6 -179.7(10) . . . . ?
O3W Y1 C7 O6 -120.3(6) . . . . ?
O4 Y1 C7 C8 -84(24) . . . . ?
O2 Y1 C7 C8 12(25) . . . . ?
O3 Y1 C7 C8 -157(24) . . . . ?
O1W Y1 C7 C8 136(24) . . . . ?
O2W Y1 C7 C8 63(24) . . . . ?
O5 Y1 C7 C8 -68(24) . . . . ?
O6 Y1 C7 C8 112(24) . . . . ?
O3W Y1 C7 C8 -9(24) . . . . ?
O5 C7 C8 C9 4.5(14) . . . . ?
O6 C7 C8 C9 -177.6(10) . . . . ?
Y1 C7 C8 C9 71(24) . . . . ?
C7 C8 C9 C9 -175.0(10) . . . 5_676 ?
O1 C1 O2 Y1 -0.8(17) . . . . ?
C2 C1 O2 Y1 178.1(7) . . . . ?
O4 Y1 O2 C1 139.0(11) . . . . ?
O3 Y1 O2 C1 -150.4(10) . . . . ?
O1W Y1 O2 C1 -85.2(11) . . . . ?
O2W Y1 O2 C1 -10.9(10) . . . . ?
O5 Y1 O2 C1 103.1(11) . . . . ?
O6 Y1 O2 C1 -39.0(14) . . . . ?
O3W Y1 O2 C1 61.7(10) . . . . ?
C7 Y1 O2 C1 41(2) . . . . ?
O4 C6 O3 Y1 -102.0(8) 6_576 . . . ?
C5 C6 O3 Y1 80.3(9) . . . . ?
O4 Y1 O3 C6 -0.2(7) . . . . ?
O2 Y1 O3 C6 -74.0(7) . . . . ?
O1W Y1 O3 C6 -145.4(7) . . . . ?
O2W Y1 O3 C6 -169.8(7) . . . . ?
O5 Y1 O3 C6 77.2(7) . . . . ?
O6 Y1 O3 C6 131.1(7) . . . . ?
O3W Y1 O3 C6 25.8(9) . . . . ?
C7 Y1 O3 C6 104.1(7) . . . . ?
O2 Y1 O4 C6 -33.5(16) . . . 6_575 ?
O3 Y1 O4 C6 -144.6(16) . . . 6_575 ?
O1W Y1 O4 C6 -99.0(16) . . . 6_575 ?
O2W Y1 O4 C6 24.0(18) . . . 6_575 ?
O5 Y1 O4 C6 129.0(16) . . . 6_575 ?
O6 Y1 O4 C6 145.4(15) . . . 6_575 ?
O3W Y1 O4 C6 49.4(16) . . . 6_575 ?
C7 Y1 O4 C6 136.4(16) . . . 6_575 ?
O6 C7 O5 Y1 0.3(10) . . . . ?
C8 C7 O5 Y1 178.2(8) . . . . ?
O4 Y1 O5 C7 163.6(6) . . . . ?
O2 Y1 O5 C7 -159.9(6) . . . . ?
O3 Y1 O5 C7 87.4(5) . . . . ?
O1W Y1 O5 C7 30.8(7) . . . . ?
O2W Y1 O5 C7 -53.5(6) . . . . ?
O6 Y1 O5 C7 -0.2(5) . . . . ?
O3W Y1 O5 C7 -117.9(6) . . . . ?
O5 C7 O6 Y1 -0.3(9) . . . . ?
C8 C7 O6 Y1 -178.2(8) . . . . ?
O4 Y1 O6 C7 -19.8(7) . . . . ?
O2 Y1 O6 C7 157.8(6) . . . . ?
O3 Y1 O6 C7 -85.6(6) . . . . ?
O1W Y1 O6 C7 -156.5(6) . . . . ?
O2W Y1 O6 C7 129.1(6) . . . . ?
O5 Y1 O6 C7 0.2(5) . . . . ?
O3W Y1 O6 C7 62.4(6) . . . . ?
